data_7001403
loop_
_publ_author_name
'B\'elomb\'e, M. M.'
'Nenwa, J.'
'Mbiangu\'e, Y. A.'
'Majoumo-Mb\'e, F.'
'L\"onnecke, P.'
'Hey-Hawkins, E.'

_publ_section_title
;
 Hydrogen-bonded pillars of alternating chiral complex cations and
 anions: 1. Synthesis, characterization, X-ray structure and thermal
 stability of catena-{[Co(H2oxado)3][Cr(C2O4)3]&#x00B7;5H2O} and of its
 precursor (H3oxado)[Co(H2oxado)3](SO4)2&#x00B7;2H2O
;
_journal_issue 23
_journal_name_full 'Dalton Transactions'
_journal_page_first 4519
_journal_page_last 4525
_journal_paper_doi 10.1039/b818793b
_journal_year 2009
_chemical_formula_sum 'C12 H24 Co Cr N12 O22.5'
_chemical_formula_weight 807.36
_chemical_name_systematic
;
?
;
_space_group_IT_number 14
_symmetry_cell_setting monoclinic
_symmetry_space_group_name_Hall '-P 2yn'
_symmetry_space_group_name_H-M 'P 1 21/n 1'
_atom_sites_solution_hydrogens geom
_atom_sites_solution_primary direct
_atom_sites_solution_secondary difmap
_audit_creation_method SHELXL-97
_cell_angle_alpha 90.00
_cell_angle_beta 102.409(2)
_cell_angle_gamma 90.00
_cell_formula_units_Z 4
_cell_length_a 9.8792(8)
_cell_length_b 17.7159(14)
_cell_length_c 17.6960(14)
_cell_measurement_reflns_used 4295
_cell_measurement_temperature 208(2)
_cell_measurement_theta_max 28.93
_cell_measurement_theta_min 2.18
_cell_volume 3024.8(4)
_computing_cell_refinement 'Bruker SAINT'
_computing_data_collection 'Bruker SMART'
_computing_data_reduction 'Bruker SAINT'
_computing_molecular_graphics 'ORTEP3 for Windows (L. J. Farrugia, 1997)'
_computing_publication_material 'WINGX (L.J. Farrugia,1999)'
_computing_structure_refinement 'SHELXL-97 (Sheldrick,1997)'
_computing_structure_solution 'SHELXS-97 (Sheldrick, 1990)'
_diffrn_ambient_temperature 208(2)
_diffrn_measured_fraction_theta_full 0.999
_diffrn_measured_fraction_theta_max 0.898
_diffrn_measurement_device_type 'CCD area detector'
_diffrn_measurement_method 'omega scans'
_diffrn_radiation_monochromator graphite
_diffrn_radiation_source 'fine-focus sealed tube'
_diffrn_radiation_type MoK\a
_diffrn_radiation_wavelength 0.71073
_diffrn_reflns_av_R_equivalents 0.0508
_diffrn_reflns_av_sigmaI/netI 0.0876
_diffrn_reflns_limit_h_max 13
_diffrn_reflns_limit_h_min -10
_diffrn_reflns_limit_k_max 24
_diffrn_reflns_limit_k_min -24
_diffrn_reflns_limit_l_max 20
_diffrn_reflns_limit_l_min -24
_diffrn_reflns_number 19844
_diffrn_reflns_theta_full 25.00
_diffrn_reflns_theta_max 29.49
_diffrn_reflns_theta_min 1.65
_exptl_absorpt_coefficient_mu 1.020
_exptl_absorpt_correction_type multi-scan
_exptl_crystal_colour red
_exptl_crystal_density_diffrn 1.773
_exptl_crystal_density_method 'not measured'
_exptl_crystal_description prism
_exptl_crystal_F_000 1644
_exptl_crystal_size_max 0.40
_exptl_crystal_size_mid 0.20
_exptl_crystal_size_min 0.04
_refine_diff_density_max 0.839
_refine_diff_density_min -0.461
_refine_diff_density_rms 0.110
_refine_ls_extinction_method none
_refine_ls_goodness_of_fit_ref 0.964
_refine_ls_hydrogen_treatment mixed
_refine_ls_matrix_type full
_refine_ls_number_parameters 533
_refine_ls_number_reflns 7572
_refine_ls_number_restraints 45
_refine_ls_restrained_S_all 0.962
_refine_ls_R_factor_all 0.1207
_refine_ls_R_factor_gt 0.0507
_refine_ls_shift/su_max 0.000
_refine_ls_shift/su_mean 0.000
_refine_ls_structure_factor_coef Fsqd
_refine_ls_weighting_details 'calc w=1/[\s^2^(Fo^2^)+(0.0767P)^2^+0.0000P] where P=(Fo^2^+2Fc^2^)/3'
_refine_ls_weighting_scheme calc
_refine_ls_wR_factor_gt 0.1314
_refine_ls_wR_factor_ref 0.1529
_reflns_number_gt 3956
_reflns_number_total 7572
_reflns_threshold_expression >2sigma(I)
_cod_data_source_file b818793b.txt
_cod_data_source_block c1361fin
_cod_depositor_comments
;
The following automatic conversions were performed:
'_symmetry_cell_setting' value 'Monoclinic' changed to 'monoclinic'
according to '/home/saulius/struct/CIF-dictionaries/cif_core.dic'
dictionary named 'cif_core.dic' version 2.4.1 from 2010-06-29.

Automatic conversion script
Id: cif_fix_enum 1527 2010-12-29 10:47:43Z saulius 
;
_cod_original_sg_symbol_H-M P2(1)/n
_cod_original_formula_sum 'C12 H24 Co Cr N12 O22.50'
_cod_database_code 7001403

loop_
_symmetry_equiv_pos_as_xyz
'x, y, z'
'-x+1/2, y+1/2, -z+1/2'
'-x, -y, -z'
'x-1/2, -y-1/2, z-1/2'

loop_
_atom_site_label
_atom_site_type_symbol
_atom_site_fract_x
_atom_site_fract_y
_atom_site_fract_z
_atom_site_U_iso_or_equiv
_atom_site_adp_type
_atom_site_occupancy
_atom_site_symmetry_multiplicity
_atom_site_calc_flag
_atom_site_refinement_flags
_atom_site_disorder_assembly
_atom_site_disorder_group
Co1 Co 0.08486(5) 0.31725(3) 0.38149(3) 0.01692(15) Uani 1 1 d . . .
Cr1 Cr 0.58367(6) 0.32111(3) 0.38164(4) 0.01978(17) Uani 1 1 d . . .
O1 O 0.2930(3) 0.21440(17) 0.47260(19) 0.0340(8) Uani 1 1 d D . .
O2 O -0.0635(3) 0.43266(15) 0.45233(17) 0.0256(7) Uani 1 1 d D . .
O3 O 0.2702(3) 0.44731(15) 0.43001(17) 0.0257(7) Uani 1 1 d D . .
O4 O -0.1424(3) 0.32037(17) 0.24135(17) 0.0287(7) Uani 1 1 d D . .
O5 O 0.2088(3) 0.28863(17) 0.24577(17) 0.0272(7) Uani 1 1 d D . .
O6 O -0.0632(3) 0.20076(17) 0.45107(18) 0.0303(7) Uani 1 1 d D . .
O7 O 0.4392(3) 0.36592(15) 0.29928(16) 0.0236(7) Uani 1 1 d . . .
O8 O 0.6834(3) 0.41420(15) 0.36580(16) 0.0241(7) Uani 1 1 d . . .
O9 O 0.3920(3) 0.47100(18) 0.2282(2) 0.0402(8) Uani 1 1 d . . .
O10 O 0.6464(3) 0.52649(17) 0.30645(18) 0.0362(8) Uani 1 1 d . . .
O11 O 0.5033(3) 0.36858(16) 0.46098(16) 0.0241(7) Uani 1 1 d . . .
O12 O 0.7290(3) 0.29270(16) 0.47153(16) 0.0255(7) Uani 1 1 d . . .
O13 O 0.5669(3) 0.41084(17) 0.58227(17) 0.0339(8) Uani 1 1 d . . .
O14 O 0.7892(3) 0.3098(2) 0.59968(19) 0.0444(9) Uani 1 1 d . . .
O15 O 0.4792(3) 0.22620(15) 0.38256(16) 0.0241(7) Uani 1 1 d . . .
O16 O 0.6681(3) 0.26326(16) 0.30845(16) 0.0260(7) Uani 1 1 d . . .
O17 O 0.4582(3) 0.10975(17) 0.3330(2) 0.0411(9) Uani 1 1 d . . .
O18 O 0.6533(4) 0.15369(18) 0.24553(19) 0.0405(8) Uani 1 1 d . . .
O19 O 0.1828(5) 0.0991(3) 0.5773(3) 0.0995(18) Uani 1 1 d . . .
O20 O 0.9285(15) 0.1631(6) 0.6140(5) 0.213(10) Uani 0.701(13) 1 d P . .
O20F O 0.730(2) 0.075(2) 0.5826(9) 0.23(2) Uani 0.299(13) 1 d P . .
O21 O 0.4517(15) 0.0618(6) 0.4947(6) 0.128(5) Uani 0.50 1 d P . .
O22 O 0.5273(6) 0.1963(3) 0.5942(3) 0.1098(19) Uani 1 1 d . . .
O23 O -0.0871(18) 0.0321(6) 0.4954(8) 0.074(6) Uani 0.378(16) 1 d P . .
O23F O -0.2206(19) 0.0549(9) 0.4591(9) 0.191(8) Uani 0.622(16) 1 d P . .
N1 N 0.2189(3) 0.28166(17) 0.46943(19) 0.0204(7) Uani 1 1 d . . .
N2 N 0.0173(3) 0.36716(17) 0.46256(19) 0.0193(7) Uani 1 1 d . . .
N3 N 0.2736(5) 0.2813(2) 0.6056(2) 0.0363(10) Uani 1 1 d D . .
N4 N 0.0985(4) 0.4139(2) 0.5874(2) 0.0307(9) Uani 1 1 d D . .
N5 N 0.1760(3) 0.41093(18) 0.37036(19) 0.0204(7) Uani 1 1 d . . .
N6 N -0.0443(3) 0.36070(18) 0.29542(19) 0.0212(8) Uani 1 1 d . . .
N7 N 0.1387(4) 0.5320(2) 0.3190(2) 0.0278(9) Uani 1 1 d D . .
N8 N -0.0745(4) 0.4566(2) 0.2023(2) 0.0339(10) Uani 1 1 d D . .
N9 N 0.1535(3) 0.25904(18) 0.30657(19) 0.0214(7) Uani 1 1 d . . .
N10 N -0.0126(3) 0.22484(18) 0.38720(19) 0.0205(7) Uani 1 1 d . . .
N11 N 0.1052(5) 0.1519(2) 0.2282(2) 0.0333(9) Uani 1 1 d D . .
N12 N -0.0087(5) 0.0966(2) 0.3573(3) 0.0376(10) Uani 1 1 d D . .
C1 C 0.2063(4) 0.3054(2) 0.5370(3) 0.0229(9) Uani 1 1 d . . .
C2 C 0.1020(4) 0.3665(2) 0.5299(2) 0.0206(9) Uani 1 1 d . . .
C3 C 0.1098(4) 0.4593(2) 0.3209(2) 0.0186(9) Uani 1 1 d . . .
C4 C -0.0125(4) 0.4247(2) 0.2686(2) 0.0208(9) Uani 1 1 d . . .
C5 C 0.0970(4) 0.1929(2) 0.2900(2) 0.0219(9) Uani 1 1 d . . .
C6 C 0.0186(4) 0.1681(2) 0.3474(2) 0.0217(9) Uani 1 1 d . . .
C7 C 0.4667(4) 0.4332(2) 0.2776(2) 0.0243(9) Uani 1 1 d . . .
C8 C 0.6112(4) 0.4638(2) 0.3192(2) 0.0252(10) Uani 1 1 d . . .
C9 C 0.5857(4) 0.3721(2) 0.5294(2) 0.0238(9) Uani 1 1 d . . .
C10 C 0.7139(4) 0.3209(2) 0.5368(3) 0.0256(10) Uani 1 1 d . . .
C11 C 0.5091(5) 0.1728(2) 0.3386(3) 0.0277(10) Uani 1 1 d . . .
C12 C 0.6206(4) 0.1956(2) 0.2914(2) 0.0260(10) Uani 1 1 d . . .
H1N H 0.335(3) 0.254(2) 0.604(2) 0.021(12) Uiso 1 1 d D . .
H1O H 0.346(5) 0.219(3) 0.440(3) 0.059(18) Uiso 1 1 d D . .
H2N H 0.255(4) 0.295(2) 0.6457(17) 0.024(13) Uiso 1 1 d D . .
H2O H -0.147(3) 0.420(3) 0.434(3) 0.055(17) Uiso 1 1 d D . .
H3N H 0.170(3) 0.417(3) 0.618(2) 0.046(17) Uiso 1 1 d D . .
H3O H 0.334(4) 0.414(2) 0.443(3) 0.060(18) Uiso 1 1 d D . .
H4N H 0.046(5) 0.448(2) 0.569(3) 0.056(18) Uiso 1 1 d D . .
H4O H -0.202(5) 0.303(3) 0.266(3) 0.065(19) Uiso 1 1 d D . .
H5N H 0.201(4) 0.545(3) 0.354(2) 0.035(14) Uiso 1 1 d D . .
H5O H 0.277(4) 0.313(3) 0.275(3) 0.055(17) Uiso 1 1 d D . .
H6N H 0.090(4) 0.557(2) 0.287(2) 0.028(13) Uiso 1 1 d D . .
H6O H -0.115(4) 0.237(2) 0.462(3) 0.045(16) Uiso 1 1 d D . .
H7N H -0.045(4) 0.5002(16) 0.195(3) 0.036(14) Uiso 1 1 d D . .
H8N H -0.145(3) 0.433(2) 0.177(2) 0.030(13) Uiso 1 1 d D . .
H9N H 0.132(5) 0.173(3) 0.191(2) 0.049(17) Uiso 1 1 d D . .
H10N H 0.054(4) 0.1148(19) 0.214(3) 0.035(14) Uiso 1 1 d D . .
H11N H 0.017(5) 0.061(2) 0.333(3) 0.054(12) Uiso 1 1 d D . .
H12N H -0.057(5) 0.089(3) 0.390(2) 0.054(12) Uiso 1 1 d D . .

loop_
_atom_site_aniso_label
_atom_site_aniso_U_11
_atom_site_aniso_U_22
_atom_site_aniso_U_33
_atom_site_aniso_U_23
_atom_site_aniso_U_13
_atom_site_aniso_U_12
Co1 0.0178(3) 0.0163(3) 0.0164(3) -0.0007(2) 0.0031(2) -0.0002(2)
Cr1 0.0169(3) 0.0208(3) 0.0213(4) -0.0019(3) 0.0032(3) -0.0009(3)
O1 0.0392(19) 0.0280(16) 0.039(2) 0.0090(15) 0.0174(16) 0.0153(15)
O2 0.0178(15) 0.0219(14) 0.0326(17) -0.0069(13) -0.0048(13) 0.0057(12)
O3 0.0229(16) 0.0217(15) 0.0280(16) -0.0041(13) -0.0045(13) -0.0021(13)
O4 0.0284(17) 0.0344(17) 0.0210(16) -0.0044(14) -0.0001(13) -0.0142(14)
O5 0.0282(17) 0.0365(17) 0.0181(16) -0.0037(13) 0.0077(13) -0.0111(14)
O6 0.0342(18) 0.0270(16) 0.0350(18) 0.0047(14) 0.0193(15) 0.0031(14)
O7 0.0178(15) 0.0261(15) 0.0244(16) 0.0021(13) -0.0011(12) -0.0061(12)
O8 0.0181(14) 0.0245(15) 0.0276(17) 0.0028(13) 0.0002(12) -0.0031(12)
O9 0.0293(18) 0.0385(18) 0.046(2) 0.0145(17) -0.0061(16) -0.0007(15)
O10 0.0382(19) 0.0284(17) 0.0374(19) 0.0074(15) -0.0022(15) -0.0118(15)
O11 0.0195(15) 0.0302(16) 0.0221(16) -0.0046(13) 0.0031(12) 0.0022(13)
O12 0.0230(15) 0.0279(15) 0.0243(17) 0.0011(13) 0.0024(13) 0.0031(13)
O13 0.048(2) 0.0360(18) 0.0199(16) -0.0043(14) 0.0111(14) -0.0008(15)
O14 0.046(2) 0.055(2) 0.0273(19) 0.0041(16) -0.0042(16) 0.0094(18)
O15 0.0230(15) 0.0215(14) 0.0289(17) -0.0057(13) 0.0081(13) -0.0027(12)
O16 0.0214(15) 0.0288(16) 0.0298(17) -0.0044(13) 0.0095(13) -0.0021(13)
O17 0.047(2) 0.0249(16) 0.054(2) -0.0109(16) 0.0167(17) -0.0106(15)
O18 0.048(2) 0.0400(19) 0.037(2) -0.0128(16) 0.0175(17) 0.0032(17)
O19 0.096(4) 0.087(3) 0.096(4) 0.010(3) -0.025(3) -0.010(3)
O20 0.34(2) 0.231(12) 0.116(8) 0.139(8) 0.167(11) 0.237(14)
O20F 0.15(2) 0.53(6) 0.024(9) 0.072(18) 0.046(11) 0.23(3)
O21 0.250(16) 0.080(7) 0.067(7) 0.011(6) 0.064(8) 0.058(9)
O22 0.093(4) 0.136(5) 0.099(4) 0.003(4) 0.016(3) 0.016(4)
O23 0.092(13) 0.060(8) 0.071(9) 0.020(6) 0.020(8) -0.026(7)
O23F 0.181(19) 0.214(14) 0.167(13) -0.014(11) 0.017(12) -0.066(13)
N1 0.0194(17) 0.0170(16) 0.0246(19) 0.0024(14) 0.0042(15) 0.0055(14)
N2 0.0172(17) 0.0175(16) 0.0226(19) -0.0026(14) 0.0026(14) 0.0034(14)
N3 0.041(3) 0.042(3) 0.022(2) 0.0028(19) -0.0002(19) 0.020(2)
N4 0.029(2) 0.035(2) 0.023(2) -0.0061(18) -0.0036(18) 0.0082(19)
N5 0.0167(17) 0.0232(17) 0.0202(18) -0.0039(15) 0.0012(14) -0.0040(14)
N6 0.0183(18) 0.0235(18) 0.0205(19) -0.0037(14) 0.0015(14) -0.0034(14)
N7 0.030(2) 0.0215(19) 0.028(2) 0.0037(17) -0.0039(18) 0.0008(17)
N8 0.034(2) 0.028(2) 0.034(2) 0.0077(18) -0.0047(19) -0.0063(19)
N9 0.0223(18) 0.0235(18) 0.0206(19) 0.0002(15) 0.0094(15) -0.0034(15)
N10 0.0215(18) 0.0212(17) 0.0210(19) 0.0006(14) 0.0091(15) -0.0022(14)
N11 0.046(3) 0.028(2) 0.028(2) -0.0098(18) 0.012(2) -0.009(2)
N12 0.058(3) 0.0192(19) 0.042(3) -0.0069(18) 0.024(2) -0.0047(19)
C1 0.020(2) 0.020(2) 0.028(2) 0.0026(18) 0.0035(18) 0.0021(17)
C2 0.017(2) 0.020(2) 0.025(2) -0.0009(17) 0.0038(17) -0.0006(17)
C3 0.020(2) 0.0157(19) 0.020(2) -0.0030(17) 0.0034(17) -0.0020(16)
C4 0.020(2) 0.023(2) 0.018(2) -0.0002(17) 0.0019(17) 0.0032(17)
C5 0.023(2) 0.017(2) 0.025(2) -0.0023(17) 0.0037(18) 0.0014(17)
C6 0.021(2) 0.019(2) 0.025(2) -0.0033(17) 0.0048(18) -0.0017(16)
C7 0.019(2) 0.030(2) 0.024(2) -0.0026(19) 0.0032(18) -0.0014(18)
C8 0.023(2) 0.030(2) 0.023(2) 0.0008(19) 0.0047(19) -0.0033(19)
C9 0.026(2) 0.028(2) 0.019(2) 0.0019(18) 0.0059(18) -0.0055(19)
C10 0.025(2) 0.027(2) 0.023(2) 0.0026(19) 0.0013(19) -0.0035(19)
C11 0.025(2) 0.028(2) 0.027(2) -0.0024(19) -0.0008(19) 0.0035(19)
C12 0.025(2) 0.030(2) 0.022(2) -0.0026(19) 0.0038(18) 0.0019(19)

loop_
_atom_type_symbol
_atom_type_description
_atom_type_scat_dispersion_real
_atom_type_scat_dispersion_imag
_atom_type_scat_source
Co Co 0.3494 0.9721 'International Tables Vol C Tables 4.2.6.8 and 6.1.1.4'
Cr Cr 0.3209 0.6236 'International Tables Vol C Tables 4.2.6.8 and 6.1.1.4'
O O 0.0106 0.0060 'International Tables Vol C Tables 4.2.6.8 and 6.1.1.4'
N N 0.0061 0.0033 'International Tables Vol C Tables 4.2.6.8 and 6.1.1.4'
C C 0.0033 0.0016 'International Tables Vol C Tables 4.2.6.8 and 6.1.1.4'
H H 0.0000 0.0000 'International Tables Vol C Tables 4.2.6.8 and 6.1.1.4'

loop_
_geom_angle_atom_site_label_1
_geom_angle_atom_site_label_2
_geom_angle_atom_site_label_3
_geom_angle
_geom_angle_site_symmetry_1
_geom_angle_site_symmetry_3
_geom_angle_publ_flag
N10 Co1 N9 80.38(14) . . ?
N10 Co1 N5 176.87(14) . . ?
N9 Co1 N5 98.67(14) . . ?
N10 Co1 N1 86.76(14) . . ?
N9 Co1 N1 95.68(14) . . ?
N5 Co1 N1 96.31(13) . . ?
N10 Co1 N2 95.43(14) . . ?
N9 Co1 N2 174.57(14) . . ?
N5 Co1 N2 85.69(14) . . ?
N1 Co1 N2 80.56(14) . . ?
N10 Co1 N6 97.38(14) . . ?
N9 Co1 N6 86.61(14) . . ?
N5 Co1 N6 79.57(13) . . ?
N1 Co1 N6 175.57(14) . . ?
N2 Co1 N6 97.41(14) . . ?
O11 Cr1 O12 82.36(12) . . ?
O11 Cr1 O16 173.81(12) . . ?
O12 Cr1 O16 93.44(12) . . ?
O11 Cr1 O8 92.00(12) . . ?
O12 Cr1 O8 91.65(11) . . ?
O16 Cr1 O8 92.66(12) . . ?
O11 Cr1 O7 90.96(12) . . ?
O12 Cr1 O7 170.72(12) . . ?
O16 Cr1 O7 93.71(12) . . ?
O8 Cr1 O7 82.12(11) . . ?
O11 Cr1 O15 93.84(12) . . ?
O12 Cr1 O15 93.87(12) . . ?
O16 Cr1 O15 81.87(12) . . ?
O8 Cr1 O15 172.45(12) . . ?
O7 Cr1 O15 92.99(11) . . ?
N1 O1 H1O 106(4) . . ?
N2 O2 H2O 108(4) . . ?
N5 O3 H3O 103(4) . . ?
N6 O4 H4O 107(4) . . ?
N9 O5 H5O 96(4) . . ?
N10 O6 H6O 106(3) . . ?
C7 O7 Cr1 115.0(2) . . ?
C8 O8 Cr1 115.5(2) . . ?
C9 O11 Cr1 114.8(3) . . ?
C10 O12 Cr1 114.7(3) . . ?
C11 O15 Cr1 115.4(3) . . ?
C12 O16 Cr1 116.7(3) . . ?
C1 N1 O1 113.2(3) . . ?
C1 N1 Co1 117.0(3) . . ?
O1 N1 Co1 125.3(3) . . ?
C2 N2 O2 111.3(3) . . ?
C2 N2 Co1 114.9(3) . . ?
O2 N2 Co1 124.4(2) . . ?
C1 N3 H1N 114(3) . . ?
C1 N3 H2N 123(3) . . ?
H1N N3 H2N 123(5) . . ?
C2 N4 H3N 114(4) . . ?
C2 N4 H4N 106(4) . . ?
H3N N4 H4N 128(5) . . ?
C3 N5 O3 111.1(3) . . ?
C3 N5 Co1 117.5(3) . . ?
O3 N5 Co1 124.7(2) . . ?
C4 N6 O4 112.5(3) . . ?
C4 N6 Co1 117.9(3) . . ?
O4 N6 Co1 125.4(2) . . ?
C3 N7 H5N 113(3) . . ?
C3 N7 H6N 117(3) . . ?
H5N N7 H6N 129(5) . . ?
C4 N8 H7N 115(3) . . ?
C4 N8 H8N 115(3) . . ?
H7N N8 H8N 129(4) . . ?
C5 N9 O5 112.4(3) . . ?
C5 N9 Co1 116.2(3) . . ?
O5 N9 Co1 125.6(2) . . ?
C6 N10 O6 111.7(3) . . ?
C6 N10 Co1 116.8(3) . . ?
O6 N10 Co1 125.1(2) . . ?
C5 N11 H9N 118(3) . . ?
C5 N11 H10N 123(3) . . ?
H9N N11 H10N 113(5) . . ?
C6 N12 H11N 124(4) . . ?
C6 N12 H12N 114(4) . . ?
H11N N12 H12N 122(5) . . ?
N1 C1 N3 127.7(4) . . ?
N1 C1 C2 111.2(4) . . ?
N3 C1 C2 121.1(4) . . ?
N2 C2 N4 125.5(4) . . ?
N2 C2 C1 112.5(4) . . ?
N4 C2 C1 122.0(4) . . ?
N5 C3 N7 125.5(4) . . ?
N5 C3 C4 111.8(3) . . ?
N7 C3 C4 122.6(4) . . ?
N6 C4 N8 126.5(4) . . ?
N6 C4 C3 111.3(3) . . ?
N8 C4 C3 122.2(4) . . ?
N9 C5 N11 125.3(4) . . ?
N9 C5 C6 112.2(4) . . ?
N11 C5 C6 122.6(4) . . ?
N10 C6 N12 126.3(4) . . ?
N10 C6 C5 111.3(3) . . ?
N12 C6 C5 122.3(4) . . ?
O9 C7 O7 125.8(4) . . ?
O9 C7 C8 120.0(4) . . ?
O7 C7 C8 114.1(4) . . ?
O10 C8 O8 126.9(4) . . ?
O10 C8 C7 120.5(4) . . ?
O8 C8 C7 112.6(3) . . ?
O13 C9 O11 125.2(4) . . ?
O13 C9 C10 122.0(4) . . ?
O11 C9 C10 112.8(4) . . ?
O14 C10 O12 126.0(4) . . ?
O14 C10 C9 120.3(4) . . ?
O12 C10 C9 113.7(4) . . ?
O17 C11 O15 124.9(4) . . ?
O17 C11 C12 121.0(4) . . ?
O15 C11 C12 114.0(4) . . ?
O18 C12 O16 126.4(4) . . ?
O18 C12 C11 121.6(4) . . ?
O16 C12 C11 112.0(4) . . ?

loop_
_geom_bond_atom_site_label_1
_geom_bond_atom_site_label_2
_geom_bond_distance
_geom_bond_site_symmetry_2
_geom_bond_publ_flag
Co1 N10 1.913(3) . ?
Co1 N9 1.915(3) . ?
Co1 N5 1.919(3) . ?
Co1 N1 1.920(3) . ?
Co1 N2 1.923(3) . ?
Co1 N6 1.925(3) . ?
Cr1 O11 1.946(3) . ?
Cr1 O12 1.966(3) . ?
Cr1 O16 1.972(3) . ?
Cr1 O8 1.972(3) . ?
Cr1 O7 1.974(3) . ?
Cr1 O15 1.975(3) . ?
O1 N1 1.393(4) . ?
O1 H1O 0.87(3) . ?
O2 N2 1.398(4) . ?
O2 H2O 0.85(3) . ?
O3 N5 1.404(4) . ?
O3 H3O 0.86(3) . ?
O4 N6 1.402(4) . ?
O4 H4O 0.87(3) . ?
O5 N9 1.408(4) . ?
O5 H5O 0.87(3) . ?
O6 N10 1.397(4) . ?
O6 H6O 0.87(3) . ?
O7 C7 1.299(5) . ?
O8 C8 1.308(5) . ?
O9 C7 1.216(5) . ?
O10 C8 1.199(5) . ?
O11 C9 1.307(5) . ?
O12 C10 1.296(5) . ?
O13 C9 1.206(5) . ?
O14 C10 1.214(5) . ?
O15 C11 1.298(5) . ?
O16 C12 1.298(5) . ?
O17 C11 1.221(5) . ?
O18 C12 1.196(5) . ?
O23 O23F 1.396(17) . ?
N1 C1 1.299(5) . ?
N2 C2 1.301(5) . ?
N3 C1 1.322(5) . ?
N3 H1N 0.78(2) . ?
N3 H2N 0.81(2) . ?
N4 C2 1.326(5) . ?
N4 H3N 0.80(2) . ?
N4 H4N 0.82(2) . ?
N5 C3 1.298(5) . ?
N6 C4 1.293(5) . ?
N7 C3 1.321(5) . ?
N7 H5N 0.81(2) . ?
N7 H6N 0.80(2) . ?
N8 C4 1.328(5) . ?
N8 H7N 0.85(2) . ?
N8 H8N 0.85(2) . ?
N9 C5 1.304(5) . ?
N10 C6 1.302(5) . ?
N11 C5 1.330(5) . ?
N11 H9N 0.85(2) . ?
N11 H10N 0.84(2) . ?
N12 C6 1.315(5) . ?
N12 H11N 0.83(2) . ?
N12 H12N 0.83(2) . ?
C1 C2 1.481(5) . ?
C3 C4 1.488(5) . ?
C5 C6 1.470(6) . ?
C7 C8 1.556(6) . ?
C9 C10 1.540(6) . ?
C11 C12 1.571(6) . ?

loop_
_geom_hbond_atom_site_label_D
_geom_hbond_atom_site_label_H
_geom_hbond_atom_site_label_A
_geom_hbond_distance_DH
_geom_hbond_distance_HA
_geom_hbond_distance_DA
_geom_hbond_angle_DHA
_geom_hbond_site_symmetry_A
O1 H1O O15 0.87(3) 1.82(3) 2.688(4) 172(5) .
O2 H2O O8 0.85(3) 1.84(3) 2.656(4) 160(5) 1_455
O3 H3O O11 0.86(3) 1.82(3) 2.648(4) 161(5) .
O4 H4O O16 0.87(3) 1.76(3) 2.626(4) 175(6) 1_455
O5 H5O O7 0.87(3) 1.83(3) 2.651(4) 157(5) .
O6 H6O O12 0.87(3) 1.87(3) 2.705(4) 161(5) 1_455
N3 H1N O22 0.78(2) 2.20(2) 2.968(7) 169(4) .
N4 H4N O2 0.82(2) 2.13(5) 2.597(5) 116(4) .
N4 H3N O10 0.80(2) 2.24(3) 2.993(5) 157(5) 3_666
N7 H6N O17 0.80(2) 2.27(3) 2.991(5) 151(4) 2
N8 H7N O17 0.85(2) 2.22(2) 3.063(5) 175(5) 2
N8 H8N O19 0.85(2) 2.25(3) 3.055(6) 159(4) 4_565
N11 H10N O13 0.84(2) 2.40(5) 2.762(5) 107(4) 4_565
N12 H12N O23 0.83(2) 2.20(4) 2.948(12) 149(5) .
N12 H11N O9 0.83(2) 2.22(2) 3.053(5) 174(5) 2_545
